data_9015356
loop_
_publ_author_name
'Averbuch-Pouchot, M. T.'
'Durif, A.'
'Guitel, J. C.'

_publ_section_title
;
 Structure de l'Hydrogenobis(chromato)arsenate de Potassium
 K2HCr2AsO10 et Donnees Cristallographiques sur K2 H Cr2 P O10
;
_journal_issue 12
_journal_name_full 'Acta Crystallographica, Section B'
_journal_page_first 3725
_journal_page_last 3727
_journal_paper_doi 10.1107/S0567740878011978
_journal_volume 34
_journal_year 1978
_chemical_formula_sum 'As Cr2 K2 O10'
_space_group_IT_number 144
_symmetry_space_group_name_Hall 'P 31'
_symmetry_space_group_name_H-M 'P 31'
_cell_angle_alpha 90
_cell_angle_beta 90
_cell_angle_gamma 120
_cell_length_a 7.712
_cell_length_b 7.712
_cell_length_c 14.644
_cell_formula_units_Z 3
_cell_volume 754.266
_database_code_amcsd 0009653
_exptl_crystal_density_diffrn 2.755
_cod_duplicate_entry 1007083
_cod_original_formula_sum 'Cr2 As K2 O10'
_cod_database_code 9015356
_amcsd_formula_title 'As Cr2 H K2 O10'

loop_
_space_group_symop_operation_xyz
x,y,z
-y,x-y,1/3+z
-x+y,-x,2/3+z

loop_
_atom_site_label
_atom_site_fract_x
_atom_site_fract_y
_atom_site_fract_z
Cr1 0.42780 0.42430 0.24490
Cr2 0.41910 0.42050 0.75300
As1 0.12810 0.01990 0.34930
K1 0.55200 0.01820 0.83890
K2 0.60830 0.00610 0.33230
O1 0.35570 0.18570 0.30210
O2 0.62530 0.47960 0.18510
O3 0.46920 0.59410 0.32090
O4 0.24530 0.39040 0.17590
O5 0.18980 0.33710 0.68670
O6 0.77220 0.16990 0.14220
O7 0.14330 0.55650 0.49310
O8 0.49450 0.08680 0.01470
O9 0.08730 0.09700 0.44820
O10 0.01570 -0.04240 0.61420

loop_
_cod_related_entry_id
_cod_related_entry_database
_cod_related_entry_code
1 AMCSD 0009653
